data_7150707
loop_
_publ_author_name
'Cholewinski, Grzegorz'
'Chojnacki, Jaroslaw'
'Pikies, Jerzy'
'Rachon, Janusz'

_publ_section_title
;
 Synthesis and structural investigation of N-acyl selenophosphoramides
;
_journal_issue 19
_journal_name_full 'Organic &amp; Biomolecular Chemistry'
_journal_page_first 4095
_journal_page_last 4100
_journal_paper_doi 10.1039/b907641g
_journal_volume 7
_journal_year 2009
_chemical_compound_source 'synthesis as described'
_chemical_formula_moiety 'C13 H17 O5 P1 Se1'
_chemical_formula_sum 'C13 H17 O5 P Se'
_chemical_formula_weight 363.2
_chemical_name_common
;O-(p-metoxybenzoyl)-2-oxo-2-seleno-5,5-dimethyl-1,3,2-
dioxaphosphorinan
;
_chemical_name_systematic
;
O-(p-metoxybenzoyl)-2-oxo-2-seleno-5,5-dimethyl-1,3,2-dioxaphosphorinan
;
_space_group_IT_number 14
_symmetry_cell_setting monoclinic
_symmetry_Int_Tables_number 14
_symmetry_space_group_name_Hall '-P 2ybc'
_symmetry_space_group_name_H-M 'P 1 21/c 1'
_atom_sites_solution_hydrogens geom
_atom_sites_solution_primary direct
_atom_sites_solution_secondary difmap
_audit_conform_dict_location ftp://ftp.iucr.org/pub/cif_core.dic
_audit_conform_dict_name cif_core.dic
_audit_conform_dict_version 2.3
_audit_creation_date 2008-11-28T07:49:15-00:00
_audit_creation_method 'WinGX routine CIF_UPDATE'
_cell_angle_alpha 90
_cell_angle_beta 107.683(4)
_cell_angle_gamma 90
_cell_formula_units_Z 4
_cell_length_a 8.6686(3)
_cell_length_b 14.9809(4)
_cell_length_c 12.4583(4)
_cell_measurement_reflns_used 5216
_cell_measurement_temperature 298(2)
_cell_measurement_theta_max 32.4194
_cell_measurement_theta_min 2.1846
_cell_measurement_wavelength 0.71073
_cell_volume 1541.44(9)
_computing_cell_refinement
;
CrysAlis RED, Oxford Diffraction Ltd.,
Version 1.171.32.29 (release 10-06-2008 CrysAlis171 .NET)
(compiled Jun 10 2008,16:49:55)
;
_computing_data_collection
;
CrysAlis CCD, Oxford Diffraction Ltd.,
Version 1.171.32.29 (release 10-06-2008 CrysAlis171 .NET)
(compiled Jun 10 2008,16:49:55)
;
_computing_data_reduction
;
CrysAlis RED, Oxford Diffraction Ltd.,
Version 1.171.32.29 (release 10-06-2008 CrysAlis171 .NET)
(compiled Jun 10 2008,16:49:55)
;
_computing_molecular_graphics 'Ortep-3 for Windows (Farrugia, 1997)'
_computing_publication_material 'WinGX publication routines (Farrugia, 1999)'
_computing_structure_refinement 'SHELXL-97 (Sheldrick, 2008)'
_computing_structure_solution 'SHELXS-97 (Sheldrick, 2008)'
_diffrn_ambient_temperature 298(2)
_diffrn_detector_area_resol_mean 8.1883
_diffrn_measured_fraction_theta_full 0.999
_diffrn_measured_fraction_theta_max 0.999
_diffrn_measurement_device '4-axis \k geometry diffractometer'
_diffrn_measurement_device_type 'KM4CCD, Oxford Diffraction'
_diffrn_measurement_method '\w scans, 0.75 deg width'
_diffrn_orient_matrix_UB_11 0.0190508572
_diffrn_orient_matrix_UB_12 -0.0188487965
_diffrn_orient_matrix_UB_13 0.0546704589
_diffrn_orient_matrix_UB_21 -0.0811895515
_diffrn_orient_matrix_UB_22 -0.0146122846
_diffrn_orient_matrix_UB_23 -0.0115951816
_diffrn_orient_matrix_UB_31 0.0202068575
_diffrn_orient_matrix_UB_32 -0.0408708954
_diffrn_orient_matrix_UB_33 -0.0210474021
_diffrn_radiation_monochromator graphite
_diffrn_radiation_probe x-ray
_diffrn_radiation_type MoK\a
_diffrn_radiation_wavelength 0.71073
_diffrn_reflns_av_R_equivalents 0.0311
_diffrn_reflns_av_unetI/netI 0.0327
_diffrn_reflns_limit_h_max 11
_diffrn_reflns_limit_h_min -11
_diffrn_reflns_limit_k_max 15
_diffrn_reflns_limit_k_min -19
_diffrn_reflns_limit_l_max 16
_diffrn_reflns_limit_l_min -16
_diffrn_reflns_number 13199
_diffrn_reflns_theta_full 28
_diffrn_reflns_theta_max 28
_diffrn_reflns_theta_min 2.19
_exptl_absorpt_coefficient_mu 2.554
_exptl_absorpt_correction_T_max 0.9
_exptl_absorpt_correction_T_min 0.375
_exptl_absorpt_correction_type multi-scan
_exptl_absorpt_process_details
;
CrysAlis RED, Oxford Diffraction Ltd.,
Version 1.171.32.29 (release 10-06-2008 CrysAlis171 .NET)
(compiled Jun 10 2008,16:49:55)
Empirical absorption correction using spherical harmonics,
implemented in SCALE3 ABSPACK scaling algorithm.
;
_exptl_crystal_colour colourless
_exptl_crystal_density_diffrn 1.565
_exptl_crystal_density_method 'not measured'
_exptl_crystal_description plate
_exptl_crystal_F_000 736
_exptl_crystal_size_max 0.395
_exptl_crystal_size_mid 0.36
_exptl_crystal_size_min 0.045
_refine_diff_density_max 0.666
_refine_diff_density_min -0.396
_refine_diff_density_rms 0.148
_refine_ls_extinction_method none
_refine_ls_goodness_of_fit_ref 0.974
_refine_ls_hydrogen_treatment constr
_refine_ls_matrix_type full
_refine_ls_number_parameters 184
_refine_ls_number_reflns 3718
_refine_ls_number_restraints 0
_refine_ls_restrained_S_all 0.974
_refine_ls_R_factor_all 0.0758
_refine_ls_R_factor_gt 0.0414
_refine_ls_shift/su_max 0
_refine_ls_shift/su_mean 0
_refine_ls_structure_factor_coef Fsqd
_refine_ls_weighting_details 'calc w=1/[\s^2^(Fo^2^)+(0.0631P)^2^] where P=(Fo^2^+2Fc^2^)/3'
_refine_ls_weighting_scheme calc
_refine_ls_wR_factor_gt 0.0883
_refine_ls_wR_factor_ref 0.1081
_reflns_number_gt 2324
_reflns_number_total 3718
_reflns_threshold_expression >2sigma(I)
_cod_data_source_file b907641g.txt
_cod_data_source_block 6d
_cod_database_code 7150707

loop_
_symmetry_equiv_pos_as_xyz
'x, y, z'
'-x, y+1/2, -z+1/2'
'-x, -y, -z'
'x, -y-1/2, z-1/2'

loop_
_atom_site_label
_atom_site_type_symbol
_atom_site_fract_x
_atom_site_fract_y
_atom_site_fract_z
_atom_site_U_iso_or_equiv
_atom_site_adp_type
_atom_site_occupancy
_atom_site_symmetry_multiplicity
_atom_site_calc_flag
_atom_site_refinement_flags
_atom_site_disorder_assembly
_atom_site_disorder_group
Se1 Se 0.46692(5) 0.14617(2) 0.24287(3) 0.06978(16) Uani 1 1 d . . .
P1 P 0.51839(8) 0.18049(4) 0.09801(6) 0.04378(18) Uani 1 1 d . . .
O2 O 0.4798(2) 0.10473(11) 0.00774(15) 0.0437(4) Uani 1 1 d . . .
O1 O 0.6984(2) 0.20889(12) 0.11585(15) 0.0504(5) Uani 1 1 d . . .
O3 O 0.4269(2) 0.26938(11) 0.03429(15) 0.0479(4) Uani 1 1 d . . .
O4 O 0.1782(2) 0.20820(13) -0.0203(2) 0.0660(6) Uani 1 1 d . . .
O5 O 0.0252(3) 0.61607(13) -0.14765(19) 0.0641(6) Uani 1 1 d . . .
C1 C 0.7622(3) 0.21075(19) 0.0191(2) 0.0495(7) Uani 1 1 d . . .
H1A H 0.8779 0.2218 0.0455 0.059 Uiso 1 1 calc R . .
H1B H 0.7116 0.2591 -0.0311 0.059 Uiso 1 1 calc R . .
C2 C 0.7296(3) 0.12292(16) -0.0448(2) 0.0412(6) Uani 1 1 d . . .
C3 C 0.5480(3) 0.10804(16) -0.0861(2) 0.0418(6) Uani 1 1 d . . .
H3A H 0.4971 0.1560 -0.1368 0.050 Uiso 1 1 calc R . .
H3B H 0.5249 0.0524 -0.1278 0.050 Uiso 1 1 calc R . .
C4 C 0.8145(3) 0.04642(19) 0.0296(2) 0.0559(7) Uani 1 1 d . . .
H4A H 0.9283 0.0589 0.0583 0.084 Uiso 1 1 calc R . .
H4B H 0.7981 -0.0077 -0.0137 0.084 Uiso 1 1 calc R . .
H4C H 0.7709 0.0397 0.0914 0.084 Uiso 1 1 calc R . .
C5 C 0.7890(4) 0.1304(2) -0.1480(3) 0.0616(8) Uani 1 1 d . . .
H5A H 0.7326 0.1781 -0.1953 0.092 Uiso 1 1 calc R . .
H5B H 0.7687 0.0753 -0.1892 0.092 Uiso 1 1 calc R . .
H5C H 0.9032 0.1426 -0.1242 0.092 Uiso 1 1 calc R . .
C6 C 0.2601(3) 0.27316(18) -0.0140(2) 0.0470(6) Uani 1 1 d . . .
C7 C 0.2031(3) 0.36336(17) -0.0527(2) 0.0429(6) Uani 1 1 d . . .
C8 C 0.2986(3) 0.43847(18) -0.0244(2) 0.0519(7) Uani 1 1 d . . .
H8 H 0.4070 0.4328 0.0175 0.062 Uiso 1 1 calc R . .
C9 C 0.2352(4) 0.52137(19) -0.0574(3) 0.0595(8) Uani 1 1 d . . .
H9 H 0.3005 0.5716 -0.0365 0.071 Uiso 1 1 calc R . .
C10 C 0.0754(3) 0.53116(18) -0.1212(2) 0.0480(6) Uani 1 1 d . . .
C11 C -0.0212(3) 0.45661(19) -0.1512(2) 0.0522(7) Uani 1 1 d . . .
H11 H -0.1291 0.4624 -0.1943 0.063 Uiso 1 1 calc R . .
C12 C 0.0428(4) 0.37365(18) -0.1171(2) 0.0516(7) Uani 1 1 d . . .
H12 H -0.0228 0.3235 -0.1376 0.062 Uiso 1 1 calc R . .
C13 C -0.1356(4) 0.6314(2) -0.2169(3) 0.0687(9) Uani 1 1 d . . .
H13A H -0.1505 0.6054 -0.2897 0.103 Uiso 1 1 calc R . .
H13B H -0.1552 0.6945 -0.2249 0.103 Uiso 1 1 calc R . .
H13C H -0.2101 0.6048 -0.1829 0.103 Uiso 1 1 calc R . .

loop_
_atom_site_aniso_label
_atom_site_aniso_U_11
_atom_site_aniso_U_22
_atom_site_aniso_U_33
_atom_site_aniso_U_23
_atom_site_aniso_U_13
_atom_site_aniso_U_12
Se1 0.0922(3) 0.0721(3) 0.0535(2) -0.00309(15) 0.03485(18) -0.00166(18)
P1 0.0455(4) 0.0403(4) 0.0468(4) -0.0080(3) 0.0158(3) -0.0024(3)
O2 0.0433(10) 0.0389(9) 0.0537(11) -0.0091(8) 0.0217(8) -0.0078(8)
O1 0.0442(11) 0.0519(11) 0.0527(11) -0.0168(9) 0.0109(9) -0.0074(9)
O3 0.0436(11) 0.0400(10) 0.0608(11) -0.0040(8) 0.0170(9) -0.0008(8)
O4 0.0522(12) 0.0472(11) 0.0934(16) -0.0006(11) 0.0142(11) -0.0117(10)
O5 0.0684(14) 0.0502(12) 0.0725(14) 0.0030(10) 0.0193(12) 0.0069(10)
C1 0.0404(15) 0.0485(15) 0.0610(17) -0.0052(13) 0.0175(13) -0.0077(12)
C2 0.0392(14) 0.0412(13) 0.0452(15) -0.0015(11) 0.0157(12) -0.0026(11)
C3 0.0437(14) 0.0384(13) 0.0432(14) -0.0036(11) 0.0132(11) -0.0034(11)
C4 0.0465(17) 0.0552(17) 0.0650(19) 0.0030(14) 0.0156(14) 0.0086(14)
C5 0.0599(19) 0.071(2) 0.0635(19) -0.0034(15) 0.0325(16) -0.0114(15)
C6 0.0473(17) 0.0479(16) 0.0481(15) -0.0065(12) 0.0180(13) -0.0046(13)
C7 0.0438(15) 0.0464(15) 0.0419(14) -0.0044(11) 0.0181(12) -0.0030(12)
C8 0.0359(15) 0.0495(16) 0.0696(19) -0.0035(13) 0.0152(13) -0.0017(12)
C9 0.0473(18) 0.0423(15) 0.090(2) -0.0067(15) 0.0223(16) -0.0065(13)
C10 0.0546(17) 0.0472(16) 0.0466(15) -0.0003(12) 0.0218(13) 0.0042(13)
C11 0.0480(16) 0.0599(18) 0.0436(15) 0.0006(13) 0.0063(12) -0.0011(14)
C12 0.0519(17) 0.0507(17) 0.0494(16) -0.0035(12) 0.0110(13) -0.0091(13)
C13 0.077(2) 0.068(2) 0.059(2) 0.0080(15) 0.0163(17) 0.0226(17)

loop_
_atom_type_symbol
_atom_type_description
_atom_type_scat_dispersion_real
_atom_type_scat_dispersion_imag
_atom_type_scat_source
C C 0.0033 0.0016 'International Tables Vol C Tables 4.2.6.8 and 6.1.1.4'
H H 0 0 'International Tables Vol C Tables 4.2.6.8 and 6.1.1.4'
O O 0.0106 0.006 'International Tables Vol C Tables 4.2.6.8 and 6.1.1.4'
P P 0.1023 0.0942 'International Tables Vol C Tables 4.2.6.8 and 6.1.1.4'
Se Se -0.0929 2.2259 'International Tables Vol C Tables 4.2.6.8 and 6.1.1.4'

loop_
_geom_angle_atom_site_label_1
_geom_angle_atom_site_label_2
_geom_angle_atom_site_label_3
_geom_angle
_geom_angle_site_symmetry_1
_geom_angle_site_symmetry_3
_geom_angle_publ_flag
O2 P1 O1 106.59(10) . . ?
O2 P1 O3 106.11(10) . . ?
O1 P1 O3 99.42(10) . . ?
O2 P1 Se1 113.30(7) . . ?
O1 P1 Se1 114.62(8) . . ?
O3 P1 Se1 115.47(7) . . ?
C3 O2 P1 120.09(14) . . ?
C1 O1 P1 119.67(15) . . ?
C6 O3 P1 122.26(16) . . ?
C10 O5 C13 119.0(2) . . ?
O1 C1 C2 110.9(2) . . ?
O1 C1 H1A 109.5 . . ?
C2 C1 H1A 109.5 . . ?
O1 C1 H1B 109.5 . . ?
C2 C1 H1B 109.5 . . ?
H1A C1 H1B 108.0 . . ?
C4 C2 C3 110.9(2) . . ?
C4 C2 C1 110.9(2) . . ?
C3 C2 C1 108.3(2) . . ?
C4 C2 C5 110.2(2) . . ?
C3 C2 C5 107.8(2) . . ?
C1 C2 C5 108.7(2) . . ?
O2 C3 C2 111.3(2) . . ?
O2 C3 H3A 109.4 . . ?
C2 C3 H3A 109.4 . . ?
O2 C3 H3B 109.4 . . ?
C2 C3 H3B 109.4 . . ?
H3A C3 H3B 108.0 . . ?
C2 C4 H4A 109.5 . . ?
C2 C4 H4B 109.5 . . ?
H4A C4 H4B 109.5 . . ?
C2 C4 H4C 109.5 . . ?
H4A C4 H4C 109.5 . . ?
H4B C4 H4C 109.5 . . ?
C2 C5 H5A 109.5 . . ?
C2 C5 H5B 109.5 . . ?
H5A C5 H5B 109.5 . . ?
C2 C5 H5C 109.5 . . ?
H5A C5 H5C 109.5 . . ?
H5B C5 H5C 109.5 . . ?
O4 C6 O3 121.1(2) . . ?
O4 C6 C7 126.5(3) . . ?
O3 C6 C7 112.5(2) . . ?
C8 C7 C12 118.4(2) . . ?
C8 C7 C6 123.4(2) . . ?
C12 C7 C6 118.1(2) . . ?
C9 C8 C7 120.5(3) . . ?
C9 C8 H8 119.7 . . ?
C7 C8 H8 119.7 . . ?
C8 C9 C10 120.7(3) . . ?
C8 C9 H9 119.6 . . ?
C10 C9 H9 119.6 . . ?
O5 C10 C11 124.9(3) . . ?
O5 C10 C9 115.7(3) . . ?
C11 C10 C9 119.4(3) . . ?
C12 C11 C10 119.6(3) . . ?
C12 C11 H11 120.2 . . ?
C10 C11 H11 120.2 . . ?
C11 C12 C7 121.3(3) . . ?
C11 C12 H12 119.4 . . ?
C7 C12 H12 119.4 . . ?
O5 C13 H13A 109.5 . . ?
O5 C13 H13B 109.5 . . ?
H13A C13 H13B 109.5 . . ?
O5 C13 H13C 109.5 . . ?
H13A C13 H13C 109.5 . . ?
H13B C13 H13C 109.5 . . ?

loop_
_geom_bond_atom_site_label_1
_geom_bond_atom_site_label_2
_geom_bond_distance
_geom_bond_site_symmetry_2
_geom_bond_publ_flag
Se1 P1 2.0517(7) . ?
P1 O2 1.5608(18) . ?
P1 O1 1.5671(19) . ?
P1 O3 1.6280(19) . ?
O2 C3 1.462(3) . ?
O1 C1 1.471(3) . ?
O3 C6 1.388(3) . ?
O4 C6 1.194(3) . ?
O5 C10 1.352(3) . ?
O5 C13 1.418(4) . ?
C1 C2 1.519(4) . ?
C1 H1A 0.9700 . ?
C1 H1B 0.9700 . ?
C2 C4 1.516(4) . ?
C2 C3 1.517(3) . ?
C2 C5 1.527(4) . ?
C3 H3A 0.9700 . ?
C3 H3B 0.9700 . ?
C4 H4A 0.9600 . ?
C4 H4B 0.9600 . ?
C4 H4C 0.9600 . ?
C5 H5A 0.9600 . ?
C5 H5B 0.9600 . ?
C5 H5C 0.9600 . ?
C6 C7 1.469(4) . ?
C7 C8 1.378(4) . ?
C7 C12 1.386(4) . ?
C8 C9 1.370(4) . ?
C8 H8 0.9300 . ?
C9 C10 1.380(4) . ?
C9 H9 0.9300 . ?
C10 C11 1.378(4) . ?
C11 C12 1.375(4) . ?
C11 H11 0.9300 . ?
C12 H12 0.9300 . ?
C13 H13A 0.9600 . ?
C13 H13B 0.9600 . ?
C13 H13C 0.9600 . ?

loop_
_geom_torsion_atom_site_label_1
_geom_torsion_atom_site_label_2
_geom_torsion_atom_site_label_3
_geom_torsion_atom_site_label_4
_geom_torsion
_geom_torsion_site_symmetry_1
_geom_torsion_site_symmetry_2
_geom_torsion_site_symmetry_3
_geom_torsion_site_symmetry_4
_geom_torsion_publ_flag
O1 P1 O2 C3 -36.57(19) . . . . ?
O3 P1 O2 C3 68.73(18) . . . . ?
Se1 P1 O2 C3 -163.56(15) . . . . ?
O2 P1 O1 C1 36.8(2) . . . . ?
O3 P1 O1 C1 -73.23(19) . . . . ?
Se1 P1 O1 C1 163.03(16) . . . . ?
O2 P1 O3 C6 60.72(19) . . . . ?
O1 P1 O3 C6 171.16(18) . . . . ?
Se1 P1 O3 C6 -65.69(19) . . . . ?
P1 O1 C1 C2 -51.6(3) . . . . ?
O1 C1 C2 C4 -62.1(3) . . . . ?
O1 C1 C2 C3 59.8(3) . . . . ?
O1 C1 C2 C5 176.7(2) . . . . ?
P1 O2 C3 C2 51.1(2) . . . . ?
C4 C2 C3 O2 62.2(3) . . . . ?
C1 C2 C3 O2 -59.6(3) . . . . ?
C5 C2 C3 O2 -177.0(2) . . . . ?
P1 O3 C6 O4 -7.4(3) . . . . ?
P1 O3 C6 C7 172.13(16) . . . . ?
O4 C6 C7 C8 167.3(3) . . . . ?
O3 C6 C7 C8 -12.2(4) . . . . ?
O4 C6 C7 C12 -9.8(4) . . . . ?
O3 C6 C7 C12 170.7(2) . . . . ?
C12 C7 C8 C9 1.3(4) . . . . ?
C6 C7 C8 C9 -175.9(3) . . . . ?
C7 C8 C9 C10 -1.1(4) . . . . ?
C13 O5 C10 C11 -4.0(4) . . . . ?
C13 O5 C10 C9 177.5(3) . . . . ?
C8 C9 C10 O5 179.1(3) . . . . ?
C8 C9 C10 C11 0.5(4) . . . . ?
O5 C10 C11 C12 -178.4(3) . . . . ?
C9 C10 C11 C12 0.0(4) . . . . ?
C10 C11 C12 C7 0.1(4) . . . . ?
C8 C7 C12 C11 -0.7(4) . . . . ?
C6 C7 C12 C11 176.5(2) . . . . ?
